data_7712267
loop_
_publ_author_name
'Artem'ev, Alexander'
'Doronina, Evgeniya Pavlovna'
'Rakhmanova, Marianna I.'
'Hei, Xiuze'
'Stass, Dmitri V.'
'Tarasova, Olga'
'Bagryanskaya, Irina Yu.'
'Samsonenko, Denis G.'
'Novikov, Alexander S.'
'Nedolya, Nina'
'Li, Jing'

_publ_section_title
;
 A family of CuI-based 1D polymers showing colorful short-lived TADF and
 phosphorescence induced by photo- and X-ray irradiation
;
_journal_name_full 'Dalton Transactions'
_journal_paper_doi 10.1039/D3DT00035D
_journal_year 2023
_chemical_formula_moiety 'C26 H26 Cu2 I2 N2 S2'
_chemical_formula_sum 'C26 H26 Cu2 I2 N2 S2'
_chemical_formula_weight 811.49
_chemical_name_systematic
;
 Complex of Cu(I) iodide with 2-methyl-6-(benzylthio)pyridine
;
_space_group_crystal_system monoclinic
_space_group_IT_number 14
_space_group_name_Hall '-P 2yn'
_space_group_name_H-M_alt 'P 1 21/n 1'
_atom_sites_solution_hydrogens geom
_audit_creation_method SHELXL-2018/3
_audit_update_record
;
2022-04-11 deposited with the CCDC.	2023-01-31 downloaded from the CCDC.
;
_cell_angle_alpha 90
_cell_angle_beta 97.018(3)
_cell_angle_gamma 90
_cell_formula_units_Z 2
_cell_length_a 11.5255(9)
_cell_length_b 10.2674(7)
_cell_length_c 12.1602(9)
_cell_measurement_reflns_used 9989
_cell_measurement_temperature 296(2)
_cell_measurement_theta_max 29.60
_cell_measurement_theta_min 2.30
_cell_volume 1428.22(18)
_computing_cell_refinement 'Bruker SAINT'
_computing_data_collection 'Bruker APEX2'
_computing_data_reduction 'Bruker SAINT'
_computing_molecular_graphics 'Bruker SHELXTL'
_computing_publication_material 'Bruker SHELXTL'
_computing_structure_refinement 'SHELXL-2018/3 (Sheldrick, 2018)'
_computing_structure_solution 'SHELXS-97 (Sheldrick, 2008)'
_diffrn_ambient_temperature 296(2)
_diffrn_measured_fraction_theta_full 1.000
_diffrn_measured_fraction_theta_max 0.929
_diffrn_measurement_device_type 'Bruker APEX-II CCD'
_diffrn_measurement_method '\f and \w scans'
_diffrn_radiation_type MoK\a
_diffrn_radiation_wavelength 0.71073
_diffrn_reflns_av_R_equivalents 0.0477
_diffrn_reflns_av_unetI/netI 0.0318
_diffrn_reflns_Laue_measured_fraction_full 1.000
_diffrn_reflns_Laue_measured_fraction_max 0.929
_diffrn_reflns_limit_h_max 16
_diffrn_reflns_limit_h_min -16
_diffrn_reflns_limit_k_max 12
_diffrn_reflns_limit_k_min -14
_diffrn_reflns_limit_l_max 16
_diffrn_reflns_limit_l_min -17
_diffrn_reflns_number 27893
_diffrn_reflns_point_group_measured_fraction_full 1.000
_diffrn_reflns_point_group_measured_fraction_max 0.929
_diffrn_reflns_theta_full 25.242
_diffrn_reflns_theta_max 30.290
_diffrn_reflns_theta_min 2.299
_diffrn_source 'sealed tube'
_exptl_absorpt_coefficient_mu 3.814
_exptl_absorpt_correction_T_max 0.7460
_exptl_absorpt_correction_T_min 0.1725
_exptl_absorpt_correction_type multi-scan
_exptl_absorpt_process_details SADABS
_exptl_crystal_colour colourless
_exptl_crystal_density_diffrn 1.887
_exptl_crystal_density_method 'not measured'
_exptl_crystal_description block
_exptl_crystal_F_000 784
_exptl_crystal_size_max 0.800
_exptl_crystal_size_mid 0.800
_exptl_crystal_size_min 0.400
_refine_diff_density_max 1.938
_refine_diff_density_min -2.104
_refine_diff_density_rms 0.154
_refine_ls_extinction_method none
_refine_ls_goodness_of_fit_ref 1.021
_refine_ls_hydrogen_treatment constr
_refine_ls_matrix_type full
_refine_ls_number_parameters 155
_refine_ls_number_reflns 3976
_refine_ls_number_restraints 0
_refine_ls_restrained_S_all 1.021
_refine_ls_R_factor_all 0.0812
_refine_ls_R_factor_gt 0.0548
_refine_ls_shift/su_max 0.004
_refine_ls_shift/su_mean 0.001
_refine_ls_structure_factor_coef Fsqd
_refine_ls_weighting_details 'w=1/[\s^2^(Fo^2^)+(0.0518P)^2^+8.5931P] where P=(Fo^2^+2Fc^2^)/3'
_refine_ls_weighting_scheme calc
_refine_ls_wR_factor_gt 0.1262
_refine_ls_wR_factor_ref 0.1459
_reflns_Friedel_coverage 0.000
_reflns_number_gt 2879
_reflns_number_total 3976
_reflns_threshold_expression 'I > 2\s(I)'
_cod_data_source_file d3dt00035d2.cif
_cod_data_source_block c53
_cod_original_sg_symbol_H-M 'P 21/n'
_cod_database_code 7712267
_shelx_shelxl_version_number 2018/3
_shelx_space_group_comment
;
The symmetry employed for this shelxl refinement is uniquely defined
by the following loop, which should always be used as a source of
symmetry information in preference to the above space-group names.
They are only intended as comments.
;
_shelx_estimated_absorpt_t_min 0.150
_shelx_estimated_absorpt_t_max 0.311

loop_
_space_group_symop_operation_xyz
'x, y, z'
'-x+1/2, y+1/2, -z+1/2'
'-x, -y, -z'
'x-1/2, -y-1/2, z-1/2'

loop_
_atom_site_label
_atom_site_type_symbol
_atom_site_fract_x
_atom_site_fract_y
_atom_site_fract_z
_atom_site_U_iso_or_equiv
_atom_site_adp_type
_atom_site_occupancy
_atom_site_site_symmetry_order
_atom_site_calc_flag
_atom_site_refinement_flags_posn
_atom_site_refinement_flags_adp
_atom_site_refinement_flags_occupancy
_atom_site_disorder_assembly
_atom_site_disorder_group
I1 I -0.03484(4) 0.56655(4) 0.82746(4) 0.05528(16) Uani 1 1 d . . . . .
Cu1 Cu 0.02451(6) 0.38109(7) 0.96511(7) 0.0482(2) Uani 1 1 d . . . . .
S1 S 0.26131(15) 0.24100(17) 0.99140(18) 0.0620(5) Uani 1 1 d . . . . .
N1 N 0.0446(4) 0.1972(5) 0.9142(4) 0.0446(11) Uani 1 1 d . . . . .
C1 C -0.0481(6) 0.1278(7) 0.8691(6) 0.0561(16) Uani 1 1 d . . . . .
C2 C -0.0350(7) -0.0021(8) 0.8395(6) 0.067(2) Uani 1 1 d . . . . .
H10 H -0.099390 -0.049059 0.807362 0.080 Uiso 1 1 calc R U . . .
C3 C 0.0715(8) -0.0603(7) 0.8573(7) 0.070(2) Uani 1 1 d . . . . .
H9 H 0.079802 -0.147383 0.838589 0.084 Uiso 1 1 calc R U . . .
C4 C 0.1663(7) 0.0093(7) 0.9028(7) 0.0625(18) Uani 1 1 d . . . . .
H8 H 0.239901 -0.028965 0.914831 0.075 Uiso 1 1 calc R U . . .
C5 C 0.1504(5) 0.1385(6) 0.9305(5) 0.0456(13) Uani 1 1 d . . . . .
C6 C 0.3926(7) 0.1471(7) 0.9781(8) 0.067(2) Uani 1 1 d . . . . .
H6 H 0.395184 0.070446 1.024928 0.081 Uiso 1 1 calc R U . . .
H7 H 0.393052 0.119051 0.901956 0.081 Uiso 1 1 calc R U . . .
C7 C 0.4966(6) 0.2327(7) 1.0127(5) 0.0504(14) Uani 1 1 d . . . . .
C8 C 0.5614(8) 0.2193(8) 1.1152(6) 0.069(2) Uani 1 1 d . . . . .
H5 H 0.540721 0.157410 1.165237 0.083 Uiso 1 1 calc R U . . .
C9 C 0.6599(8) 0.3009(11) 1.1435(8) 0.084(3) Uani 1 1 d . . . . .
H4 H 0.705387 0.292473 1.211743 0.101 Uiso 1 1 calc R U . . .
C10 C 0.6863(8) 0.3907(10) 1.0699(9) 0.084(3) Uani 1 1 d . . . . .
H3 H 0.749727 0.445692 1.088829 0.101 Uiso 1 1 calc R U . . .
C11 C 0.6236(8) 0.4031(10) 0.9702(9) 0.086(3) Uani 1 1 d . . . . .
H2 H 0.644411 0.465227 0.920535 0.103 Uiso 1 1 calc R U . . .
C12 C 0.5302(7) 0.3255(9) 0.9419(7) 0.069(2) Uani 1 1 d . . . . .
H1 H 0.487476 0.335169 0.872427 0.083 Uiso 1 1 calc R U . . .
C13 C -0.1627(7) 0.1961(9) 0.8529(8) 0.077(2) Uani 1 1 d . . . . .
H11 H -0.166177 0.251073 0.788648 0.115 Uiso 1 1 calc R U . . .
H12 H -0.171298 0.248325 0.916862 0.115 Uiso 1 1 calc R U . . .
H13 H -0.224636 0.133138 0.842543 0.115 Uiso 1 1 calc R U . . .

loop_
_atom_site_aniso_label
_atom_site_aniso_U_11
_atom_site_aniso_U_22
_atom_site_aniso_U_33
_atom_site_aniso_U_23
_atom_site_aniso_U_13
_atom_site_aniso_U_12
I1 0.0654(3) 0.0478(3) 0.0484(2) -0.00342(17) -0.01038(19) 0.00625(19)
Cu1 0.0447(4) 0.0402(4) 0.0571(5) -0.0090(3) -0.0047(3) 0.0007(3)
S1 0.0458(8) 0.0451(9) 0.0928(14) -0.0193(9) -0.0008(8) 0.0027(7)
N1 0.051(3) 0.043(3) 0.039(2) -0.008(2) 0.001(2) -0.009(2)
C1 0.061(4) 0.061(4) 0.044(3) -0.005(3) -0.002(3) -0.015(3)
C2 0.081(5) 0.058(4) 0.061(4) -0.015(3) 0.004(4) -0.027(4)
C3 0.100(6) 0.040(4) 0.070(5) -0.019(3) 0.016(4) -0.012(4)
C4 0.074(4) 0.039(3) 0.078(5) -0.011(3) 0.022(4) 0.001(3)
C5 0.053(3) 0.036(3) 0.048(3) -0.004(2) 0.007(3) -0.002(2)
C6 0.063(4) 0.048(4) 0.093(6) -0.005(4) 0.018(4) 0.006(3)
C7 0.046(3) 0.054(4) 0.053(4) -0.002(3) 0.012(3) 0.010(3)
C8 0.082(5) 0.072(5) 0.056(4) 0.004(4) 0.013(4) 0.023(4)
C9 0.073(5) 0.108(7) 0.065(5) -0.028(5) -0.016(4) 0.028(5)
C10 0.060(5) 0.090(7) 0.103(8) -0.021(6) 0.013(5) 0.000(5)
C11 0.075(6) 0.088(6) 0.099(7) -0.003(5) 0.023(5) -0.015(5)
C12 0.063(4) 0.086(6) 0.058(4) 0.007(4) 0.008(3) -0.001(4)
C13 0.057(4) 0.081(6) 0.085(6) -0.012(5) -0.022(4) -0.017(4)

loop_
_atom_type_symbol
_atom_type_description
_atom_type_scat_dispersion_real
_atom_type_scat_dispersion_imag
_atom_type_scat_source
C C 0.0033 0.0016 'International Tables Vol C Tables 4.2.6.8 and 6.1.1.4'
H H 0.0000 0.0000 'International Tables Vol C Tables 4.2.6.8 and 6.1.1.4'
N N 0.0061 0.0033 'International Tables Vol C Tables 4.2.6.8 and 6.1.1.4'
S S 0.1246 0.1234 'International Tables Vol C Tables 4.2.6.8 and 6.1.1.4'
Cu Cu 0.3201 1.2651 'International Tables Vol C Tables 4.2.6.8 and 6.1.1.4'
I I -0.4742 1.8119 'International Tables Vol C Tables 4.2.6.8 and 6.1.1.4'

loop_
_geom_angle_atom_site_label_1
_geom_angle_atom_site_label_2
_geom_angle_atom_site_label_3
_geom_angle
_geom_angle_site_symmetry_1
_geom_angle_site_symmetry_3
_geom_angle_publ_flag
Cu1 I1 Cu1 62.54(3) 3_567 . ?
N1 Cu1 I1 120.42(15) . 3_567 ?
N1 Cu1 I1 121.77(15) . . ?
I1 Cu1 I1 117.46(3) 3_567 . ?
N1 Cu1 Cu1 174.21(15) . 3_567 ?
I1 Cu1 Cu1 58.81(3) 3_567 3_567 ?
I1 Cu1 Cu1 58.64(3) . 3_567 ?
C5 S1 C6 102.5(3) . . ?
C1 N1 C5 118.7(6) . . ?
C1 N1 Cu1 120.6(5) . . ?
C5 N1 Cu1 120.6(4) . . ?
N1 C1 C2 120.5(7) . . ?
N1 C1 C13 116.9(6) . . ?
C2 C1 C13 122.6(7) . . ?
C3 C2 C1 120.2(7) . . ?
C3 C2 H10 119.9 . . ?
C1 C2 H10 119.9 . . ?
C2 C3 C4 119.8(7) . . ?
C2 C3 H9 120.1 . . ?
C4 C3 H9 120.1 . . ?
C3 C4 C5 118.5(7) . . ?
C3 C4 H8 120.8 . . ?
C5 C4 H8 120.8 . . ?
N1 C5 C4 122.3(6) . . ?
N1 C5 S1 113.1(4) . . ?
C4 C5 S1 124.5(5) . . ?
C7 C6 S1 108.0(5) . . ?
C7 C6 H6 110.1 . . ?
S1 C6 H6 110.1 . . ?
C7 C6 H7 110.1 . . ?
S1 C6 H7 110.1 . . ?
H6 C6 H7 108.4 . . ?
C12 C7 C8 118.3(7) . . ?
C12 C7 C6 120.5(7) . . ?
C8 C7 C6 121.3(7) . . ?
C7 C8 C9 119.2(8) . . ?
C7 C8 H5 120.4 . . ?
C9 C8 H5 120.4 . . ?
C10 C9 C8 118.9(8) . . ?
C10 C9 H4 120.6 . . ?
C8 C9 H4 120.6 . . ?
C11 C10 C9 121.7(9) . . ?
C11 C10 H3 119.1 . . ?
C9 C10 H3 119.1 . . ?
C10 C11 C12 120.0(10) . . ?
C10 C11 H2 120.0 . . ?
C12 C11 H2 120.0 . . ?
C11 C12 C7 121.9(8) . . ?
C11 C12 H1 119.1 . . ?
C7 C12 H1 119.1 . . ?
C1 C13 H11 109.5 . . ?
C1 C13 H12 109.5 . . ?
H11 C13 H12 109.5 . . ?
C1 C13 H13 109.5 . . ?
H11 C13 H13 109.5 . . ?
H12 C13 H13 109.5 . . ?

loop_
_geom_bond_atom_site_label_1
_geom_bond_atom_site_label_2
_geom_bond_distance
_geom_bond_site_symmetry_2
_geom_bond_publ_flag
I1 Cu1 2.5675(9) 3_567 ?
I1 Cu1 2.5721(9) . ?
Cu1 N1 2.009(5) . ?
Cu1 Cu1 2.6680(15) 3_567 ?
S1 C5 1.749(6) . ?
S1 C6 1.818(7) . ?
N1 C1 1.344(8) . ?
N1 C5 1.352(8) . ?
C1 C2 1.394(11) . ?
C1 C13 1.488(11) . ?
C2 C3 1.359(12) . ?
C2 H10 0.9300 . ?
C3 C4 1.365(11) . ?
C3 H9 0.9300 . ?
C4 C5 1.386(9) . ?
C4 H8 0.9300 . ?
C6 C7 1.504(10) . ?
C6 H6 0.9700 . ?
C6 H7 0.9700 . ?
C7 C12 1.371(10) . ?
C7 C8 1.380(11) . ?
C8 C9 1.419(13) . ?
C8 H5 0.9300 . ?
C9 C10 1.345(14) . ?
C9 H4 0.9300 . ?
C10 C11 1.339(14) . ?
C10 H3 0.9300 . ?
C11 C12 1.350(12) . ?
C11 H2 0.9300 . ?
C12 H1 0.9300 . ?
C13 H11 0.9600 . ?
C13 H12 0.9600 . ?
C13 H13 0.9600 . ?

loop_
_geom_torsion_atom_site_label_1
_geom_torsion_atom_site_label_2
_geom_torsion_atom_site_label_3
_geom_torsion_atom_site_label_4
_geom_torsion
_geom_torsion_site_symmetry_1
_geom_torsion_site_symmetry_2
_geom_torsion_site_symmetry_3
_geom_torsion_site_symmetry_4
_geom_torsion_publ_flag
C5 N1 C1 C2 -0.3(9) . . . . ?
Cu1 N1 C1 C2 -176.4(5) . . . . ?
C5 N1 C1 C13 179.9(6) . . . . ?
Cu1 N1 C1 C13 3.7(9) . . . . ?
N1 C1 C2 C3 0.9(11) . . . . ?
C13 C1 C2 C3 -179.2(8) . . . . ?
C1 C2 C3 C4 -1.1(12) . . . . ?
C2 C3 C4 C5 0.6(12) . . . . ?
C1 N1 C5 C4 -0.2(9) . . . . ?
Cu1 N1 C5 C4 176.0(5) . . . . ?
C1 N1 C5 S1 -179.2(5) . . . . ?
Cu1 N1 C5 S1 -3.0(6) . . . . ?
C3 C4 C5 N1 0.0(11) . . . . ?
C3 C4 C5 S1 178.9(6) . . . . ?
C6 S1 C5 N1 -169.6(5) . . . . ?
C6 S1 C5 C4 11.4(7) . . . . ?
C5 S1 C6 C7 171.9(5) . . . . ?
S1 C6 C7 C12 -78.3(8) . . . . ?
S1 C6 C7 C8 102.5(7) . . . . ?
C12 C7 C8 C9 -0.2(11) . . . . ?
C6 C7 C8 C9 179.0(7) . . . . ?
C7 C8 C9 C10 1.0(12) . . . . ?
C8 C9 C10 C11 -1.4(14) . . . . ?
C9 C10 C11 C12 0.9(15) . . . . ?
C10 C11 C12 C7 0.0(15) . . . . ?
C8 C7 C12 C11 -0.3(12) . . . . ?
C6 C7 C12 C11 -179.5(8) . . . . ?
